data_2235111
loop_
_publ_author_name
'Wu, Xin'
'Yuan, Cai-Xia'
'Ma, Ling'
'Zhai, Kai-Lu'
'Zhu, Miao-Li'

_publ_section_title
;
 4-[(5-Bromo-2-hydroxybenzylidene)amino]-3-propyl-1<i>H</i>-1,2,4-triazole-5(4<i>H</i>)-thione
;
_journal_coeditor_code JJ2128
_journal_issue 6
_journal_name_full 'Acta Crystallographica Section E'
_journal_page_first o1674
_journal_paper_doi 10.1107/S1600536812019745
_journal_volume 68
_journal_year 2012
_chemical_formula_iupac 'C12 H13 Br N4 O S'
_chemical_formula_moiety 'C12 H13 Br N4 O S'
_chemical_formula_sum 'C12 H13 Br N4 O S'
_chemical_formula_weight 341.23
_chemical_name_systematic
;
4-[(5-Bromo-2-hydroxybenzylidene)amino]-3-propyl-1<i>H</i>-1,2,4-triazole-
5(4<i>H</i>)-thione
;
_space_group_IT_number 2
_symmetry_cell_setting triclinic
_symmetry_space_group_name_Hall '-P 1'
_symmetry_space_group_name_H-M 'P -1'
_atom_sites_solution_hydrogens geom
_atom_sites_solution_primary direct
_atom_sites_solution_secondary difmap
_audit_creation_method SHELXL-97
_cell_angle_alpha 97.406(9)
_cell_angle_beta 92.956(10)
_cell_angle_gamma 95.916(9)
_cell_formula_units_Z 4
_cell_length_a 8.042(5)
_cell_length_b 13.187(8)
_cell_length_c 13.408(8)
_cell_measurement_reflns_used 2374
_cell_measurement_temperature 298(2)
_cell_measurement_theta_max 23.55
_cell_measurement_theta_min 2.51
_cell_volume 1399.5(15)
_computing_cell_refinement 'SAINT (Bruker, 2000)'
_computing_data_collection 'SMART (Bruker, 2000)'
_computing_data_reduction 'SAINT (Bruker, 2000)'
_computing_molecular_graphics 'ORTEP-3 (Farrugia, 1997)'
_computing_publication_material 'publCIF (Westrip, 2010)'
_computing_structure_refinement 'SHELXL97 (Sheldrick, 2008)'
_computing_structure_solution 'SHELXS97 (Sheldrick, 2008)'
_diffrn_ambient_temperature 298(2)
_diffrn_detector_area_resol_mean 11.72
_diffrn_measured_fraction_theta_full 1.000
_diffrn_measured_fraction_theta_max 1.000
_diffrn_measurement_device_type 'Bruker SMART 1K CCD'
_diffrn_measurement_method '\w scans'
_diffrn_radiation_monochromator graphite
_diffrn_radiation_source 'fine-focus sealed tube'
_diffrn_radiation_type MoK\a
_diffrn_radiation_wavelength 0.71073
_diffrn_reflns_av_R_equivalents 0.0551
_diffrn_reflns_av_sigmaI/netI 0.0646
_diffrn_reflns_limit_h_max 9
_diffrn_reflns_limit_h_min -9
_diffrn_reflns_limit_k_max 15
_diffrn_reflns_limit_k_min -15
_diffrn_reflns_limit_l_max 15
_diffrn_reflns_limit_l_min -15
_diffrn_reflns_number 14278
_diffrn_reflns_theta_full 25.00
_diffrn_reflns_theta_max 25.00
_diffrn_reflns_theta_min 1.53
_exptl_absorpt_coefficient_mu 3.084
_exptl_absorpt_correction_T_max 0.5775
_exptl_absorpt_correction_T_min 0.4581
_exptl_absorpt_correction_type multi-scan
_exptl_absorpt_process_details '(SADABS; Sheldrick, 2000)'
_exptl_crystal_colour yellow
_exptl_crystal_density_diffrn 1.620
_exptl_crystal_density_method 'not measured'
_exptl_crystal_description block
_exptl_crystal_F_000 688
_exptl_crystal_size_max 0.30
_exptl_crystal_size_mid 0.25
_exptl_crystal_size_min 0.20
_refine_diff_density_max 0.485
_refine_diff_density_min -0.550
_refine_ls_extinction_method none
_refine_ls_goodness_of_fit_ref 0.928
_refine_ls_hydrogen_treatment constr
_refine_ls_matrix_type full
_refine_ls_number_parameters 347
_refine_ls_number_reflns 4939
_refine_ls_number_restraints 0
_refine_ls_restrained_S_all 0.928
_refine_ls_R_factor_all 0.0900
_refine_ls_R_factor_gt 0.0433
_refine_ls_shift/su_max 0.000
_refine_ls_shift/su_mean 0.000
_refine_ls_structure_factor_coef Fsqd
_refine_ls_weighting_details 'calc w=1/[\s^2^(Fo^2^)+(0.0516P)^2^] where P=(Fo^2^+2Fc^2^)/3'
_refine_ls_weighting_scheme calc
_refine_ls_wR_factor_gt 0.0908
_refine_ls_wR_factor_ref 0.1017
_reflns_number_gt 3061
_reflns_number_total 4939
_reflns_threshold_expression I>2sigma(I)
_cod_data_source_file jj2128.cif
_cod_data_source_block I
_cod_database_code 2235111
_cod_database_fobs_code 2235111

loop_
_symmetry_equiv_pos_as_xyz
'x, y, z'
'-x, -y, -z'

loop_
_atom_site_type_symbol
_atom_site_label
_atom_site_fract_x
_atom_site_fract_y
_atom_site_fract_z
_atom_site_U_iso_or_equiv
_atom_site_adp_type
_atom_site_calc_flag
_atom_site_refinement_flags
_atom_site_occupancy
_atom_site_symmetry_multiplicity
Br Br1 0.38916(7) 0.16296(4) 0.59088(4) 0.06736(19) Uani d . 1 1
S S1 0.49656(16) 0.40893(8) 0.14062(8) 0.0530(3) Uani d . 1 1
O O1 0.1987(5) 0.5771(2) 0.5179(2) 0.0666(10) Uani d . 1 1
H H1 0.2089 0.5860 0.4590 0.100 Uiso calc R 1 1
N N1 0.4061(5) 0.5891(3) 0.0953(2) 0.0521(10) Uani d . 1 1
H H1A 0.4451 0.5805 0.0366 0.062 Uiso calc R 1 1
N N2 0.3314(5) 0.6750(3) 0.1302(3) 0.0512(10) Uani d . 1 1
N N3 0.3366(4) 0.5663(2) 0.2414(2) 0.0378(8) Uani d . 1 1
N N4 0.3044(4) 0.5369(2) 0.3350(2) 0.0400(8) Uani d . 1 1
C C1 0.4132(5) 0.5203(3) 0.1597(3) 0.0389(10) Uani d . 1 1
C C2 0.2882(5) 0.6584(3) 0.2197(3) 0.0424(10) Uani d . 1 1
C C3 0.1971(6) 0.7272(3) 0.2879(3) 0.0462(11) Uani d . 1 1
H H3A 0.2588 0.7428 0.3531 0.055 Uiso calc R 1 1
H H3B 0.0881 0.6922 0.2975 0.055 Uiso calc R 1 1
C C4 0.1740(6) 0.8271(3) 0.2457(3) 0.0540(12) Uani d . 1 1
H H4A 0.2832 0.8624 0.2370 0.065 Uiso calc R 1 1
H H4B 0.1143 0.8111 0.1799 0.065 Uiso calc R 1 1
C C5 0.0785(7) 0.8980(4) 0.3133(4) 0.0833(18) Uani d . 1 1
H H5A -0.0316 0.8647 0.3197 0.125 Uiso calc R 1 1
H H5B 0.0695 0.9604 0.2844 0.125 Uiso calc R 1 1
H H5C 0.1368 0.9140 0.3786 0.125 Uiso calc R 1 1
C C6 0.3493(5) 0.4529(3) 0.3590(3) 0.0420(11) Uani d . 1 1
H H6 0.4027 0.4104 0.3131 0.050 Uiso calc R 1 1
C C7 0.3181(5) 0.4230(3) 0.4566(3) 0.0368(10) Uani d . 1 1
C C8 0.2452(5) 0.4844(3) 0.5321(3) 0.0466(11) Uani d . 1 1
C C9 0.2203(6) 0.4511(4) 0.6243(3) 0.0554(13) Uani d . 1 1
H H9 0.1734 0.4926 0.6743 0.066 Uiso calc R 1 1
C C10 0.2647(6) 0.3566(4) 0.6423(3) 0.0562(13) Uani d . 1 1
H H10 0.2475 0.3341 0.7043 0.067 Uiso calc R 1 1
C C11 0.3349(5) 0.2955(3) 0.5681(3) 0.0458(11) Uani d . 1 1
C C12 0.3633(5) 0.3282(3) 0.4773(3) 0.0442(11) Uani d . 1 1
H H12 0.4133 0.2868 0.4287 0.053 Uiso calc R 1 1
Br Br2 0.51614(6) -0.08187(4) -0.31301(4) 0.06348(19) Uani d . 1 1
S S2 0.14032(16) 0.37417(8) -0.08568(8) 0.0509(3) Uani d . 1 1
O O2 0.1831(4) -0.0214(2) 0.0781(2) 0.0544(8) Uani d . 1 1
H H2 0.1680 0.0389 0.0943 0.082 Uiso calc R 1 1
N N6 -0.0208(5) 0.3668(3) 0.1823(2) 0.0499(9) Uani d . 1 1
N N5 0.0102(5) 0.4074(2) 0.0951(2) 0.0516(10) Uani d . 1 1
H H5 -0.0145 0.4674 0.0853 0.062 Uiso calc R 1 1
N N7 0.0963(4) 0.2607(2) 0.0741(2) 0.0374(8) Uani d . 1 1
N N8 0.1549(4) 0.1671(2) 0.0448(2) 0.0385(8) Uani d . 1 1
C C13 0.0814(5) 0.3467(3) 0.0267(3) 0.0418(10) Uani d . 1 1
C C14 0.0324(5) 0.2768(3) 0.1686(3) 0.0413(10) Uani d . 1 1
C C15 0.0280(5) 0.2020(3) 0.2411(3) 0.0441(11) Uani d . 1 1
H H15A 0.1416 0.1892 0.2590 0.053 Uiso calc R 1 1
H H15B -0.0325 0.1375 0.2094 0.053 Uiso calc R 1 1
C C16 -0.0556(6) 0.2392(3) 0.3367(3) 0.0495(12) Uani d . 1 1
H H16A 0.0035 0.3043 0.3679 0.059 Uiso calc R 1 1
H H16B -0.1700 0.2505 0.3191 0.059 Uiso calc R 1 1
C C17 -0.0559(7) 0.1630(4) 0.4107(3) 0.0694(15) Uani d . 1 1
H H17A -0.1174 0.0991 0.3808 0.104 Uiso calc R 1 1
H H17B -0.1078 0.1893 0.4701 0.104 Uiso calc R 1 1
H H17C 0.0573 0.1519 0.4285 0.104 Uiso calc R 1 1
C C18 0.2235(5) 0.1495(3) -0.0384(3) 0.0414(10) Uani d . 1 1
H H18 0.2378 0.2006 -0.0799 0.050 Uiso calc R 1 1
C C19 0.2791(5) 0.0495(3) -0.0681(3) 0.0368(10) Uani d . 1 1
C C20 0.2579(5) -0.0309(3) -0.0101(3) 0.0395(10) Uani d . 1 1
C C21 0.3146(6) -0.1252(3) -0.0421(3) 0.0497(12) Uani d . 1 1
H H21 0.3009 -0.1784 -0.0030 0.060 Uiso calc R 1 1
C C22 0.3909(5) -0.1398(3) -0.1314(3) 0.0490(11) Uani d . 1 1
H H22 0.4284 -0.2029 -0.1529 0.059 Uiso calc R 1 1
C C23 0.4117(5) -0.0604(3) -0.1893(3) 0.0428(10) Uani d . 1 1
C C24 0.3565(5) 0.0322(3) -0.1588(3) 0.0427(11) Uani d . 1 1
H H24 0.3704 0.0846 -0.1989 0.051 Uiso calc R 1 1

loop_
_atom_site_aniso_label
_atom_site_aniso_U_11
_atom_site_aniso_U_22
_atom_site_aniso_U_33
_atom_site_aniso_U_12
_atom_site_aniso_U_13
_atom_site_aniso_U_23
Br1 0.0834(4) 0.0674(3) 0.0629(3) 0.0222(3) 0.0151(3) 0.0374(3)
S1 0.0863(9) 0.0448(7) 0.0363(6) 0.0296(6) 0.0219(6) 0.0124(5)
O1 0.104(3) 0.053(2) 0.053(2) 0.0347(19) 0.038(2) 0.0096(16)
N1 0.081(3) 0.045(2) 0.039(2) 0.027(2) 0.028(2) 0.0140(17)
N2 0.076(3) 0.042(2) 0.043(2) 0.0232(19) 0.025(2) 0.0148(17)
N3 0.054(2) 0.0365(19) 0.0274(18) 0.0125(16) 0.0092(16) 0.0128(14)
N4 0.052(2) 0.040(2) 0.0313(19) 0.0078(17) 0.0147(17) 0.0110(15)
C1 0.052(3) 0.039(2) 0.030(2) 0.011(2) 0.008(2) 0.0099(18)
C2 0.048(3) 0.043(2) 0.040(2) 0.011(2) 0.010(2) 0.0129(19)
C3 0.057(3) 0.039(2) 0.049(3) 0.018(2) 0.021(2) 0.015(2)
C4 0.072(3) 0.045(3) 0.051(3) 0.019(2) 0.018(3) 0.017(2)
C5 0.115(5) 0.056(3) 0.097(4) 0.045(3) 0.057(4) 0.028(3)
C6 0.061(3) 0.037(2) 0.031(2) 0.010(2) 0.016(2) 0.0079(18)
C7 0.047(3) 0.038(2) 0.025(2) 0.0033(19) 0.0080(19) 0.0050(17)
C8 0.052(3) 0.051(3) 0.039(3) 0.009(2) 0.015(2) 0.009(2)
C9 0.074(4) 0.061(3) 0.034(3) 0.013(3) 0.023(2) 0.003(2)
C10 0.062(3) 0.078(4) 0.034(3) 0.008(3) 0.014(2) 0.022(2)
C11 0.052(3) 0.049(3) 0.040(2) 0.004(2) 0.009(2) 0.020(2)
C12 0.060(3) 0.043(2) 0.032(2) 0.009(2) 0.009(2) 0.0082(19)
Br2 0.0799(4) 0.0558(3) 0.0581(3) 0.0235(3) 0.0309(3) -0.0026(2)
S2 0.0755(9) 0.0429(6) 0.0419(6) 0.0249(6) 0.0211(6) 0.0133(5)
O2 0.085(2) 0.0426(17) 0.0434(18) 0.0200(17) 0.0240(17) 0.0158(14)
N6 0.068(3) 0.049(2) 0.037(2) 0.0223(19) 0.0166(19) 0.0066(17)
N5 0.083(3) 0.039(2) 0.041(2) 0.0294(19) 0.023(2) 0.0109(16)
N7 0.051(2) 0.0321(18) 0.0332(18) 0.0170(16) 0.0127(16) 0.0046(14)
N8 0.051(2) 0.0298(18) 0.0369(19) 0.0156(16) 0.0104(17) 0.0020(14)
C13 0.055(3) 0.034(2) 0.038(2) 0.015(2) 0.007(2) 0.0039(18)
C14 0.049(3) 0.041(3) 0.036(2) 0.013(2) 0.013(2) 0.0047(19)
C15 0.055(3) 0.044(2) 0.037(2) 0.015(2) 0.010(2) 0.0093(19)
C16 0.063(3) 0.053(3) 0.034(2) 0.015(2) 0.014(2) 0.002(2)
C17 0.097(4) 0.076(4) 0.042(3) 0.023(3) 0.015(3) 0.019(3)
C18 0.055(3) 0.036(2) 0.037(2) 0.014(2) 0.014(2) 0.0087(18)
C19 0.044(3) 0.031(2) 0.037(2) 0.0097(19) 0.005(2) 0.0057(18)
C20 0.046(3) 0.036(2) 0.039(2) 0.010(2) 0.006(2) 0.0096(19)
C21 0.067(3) 0.030(2) 0.055(3) 0.010(2) 0.004(3) 0.013(2)
C22 0.060(3) 0.037(2) 0.053(3) 0.021(2) 0.007(2) 0.001(2)
C23 0.047(3) 0.042(2) 0.041(2) 0.013(2) 0.013(2) 0.0011(19)
C24 0.055(3) 0.039(2) 0.039(2) 0.017(2) 0.014(2) 0.0085(19)

loop_
_atom_type_symbol
_atom_type_description
_atom_type_scat_dispersion_real
_atom_type_scat_dispersion_imag
_atom_type_scat_source
C C 0.0033 0.0016 'International Tables Vol C Tables 4.2.6.8 and 6.1.1.4'
H H 0.0000 0.0000 'International Tables Vol C Tables 4.2.6.8 and 6.1.1.4'
N N 0.0061 0.0033 'International Tables Vol C Tables 4.2.6.8 and 6.1.1.4'
O O 0.0106 0.0060 'International Tables Vol C Tables 4.2.6.8 and 6.1.1.4'
S S 0.1246 0.1234 'International Tables Vol C Tables 4.2.6.8 and 6.1.1.4'
Br Br -0.2901 2.4595 'International Tables Vol C Tables 4.2.6.8 and 6.1.1.4'

loop_
_geom_angle_atom_site_label_1
_geom_angle_atom_site_label_2
_geom_angle_atom_site_label_3
_geom_angle
C8 O1 H1 109.5
C1 N1 N2 114.6(3)
C1 N1 H1A 122.7
N2 N1 H1A 122.7
C2 N2 N1 104.0(3)
C2 N3 C1 109.1(3)
C2 N3 N4 118.4(3)
C1 N3 N4 132.6(3)
C6 N4 N3 120.6(3)
N1 C1 N3 102.0(3)
N1 C1 S1 126.4(3)
N3 C1 S1 131.5(3)
N2 C2 N3 110.3(3)
N2 C2 C3 125.3(4)
N3 C2 C3 124.4(3)
C2 C3 C4 111.6(3)
C2 C3 H3A 109.3
C4 C3 H3A 109.3
C2 C3 H3B 109.3
C4 C3 H3B 109.3
H3A C3 H3B 108.0
C5 C4 C3 112.6(3)
C5 C4 H4A 109.1
C3 C4 H4A 109.1
C5 C4 H4B 109.1
C3 C4 H4B 109.1
H4A C4 H4B 107.8
C4 C5 H5A 109.5
C4 C5 H5B 109.5
H5A C5 H5B 109.5
C4 C5 H5C 109.5
H5A C5 H5C 109.5
H5B C5 H5C 109.5
N4 C6 C7 120.7(4)
N4 C6 H6 119.7
C7 C6 H6 119.7
C12 C7 C8 118.3(4)
C12 C7 C6 118.2(3)
C8 C7 C6 123.5(4)
O1 C8 C9 118.0(4)
O1 C8 C7 121.8(4)
C9 C8 C7 120.3(4)
C10 C9 C8 120.2(4)
C10 C9 H9 119.9
C8 C9 H9 119.9
C9 C10 C11 119.7(4)
C9 C10 H10 120.1
C11 C10 H10 120.1
C12 C11 C10 120.7(4)
C12 C11 Br1 119.3(3)
C10 C11 Br1 120.0(3)
C11 C12 C7 120.7(4)
C11 C12 H12 119.6
C7 C12 H12 119.6
C20 O2 H2 109.5
C14 N6 N5 104.5(3)
C13 N5 N6 114.8(3)
C13 N5 H5 122.6
N6 N5 H5 122.6
C13 N7 N8 133.1(3)
C13 N7 C14 108.8(3)
N8 N7 C14 118.0(3)
C18 N8 N7 121.2(3)
N5 C13 N7 102.2(3)
N5 C13 S2 126.8(3)
N7 C13 S2 131.0(3)
N6 C14 N7 109.7(3)
N6 C14 C15 125.9(3)
N7 C14 C15 124.3(3)
C14 C15 C16 112.5(3)
C14 C15 H15A 109.1
C16 C15 H15A 109.1
C14 C15 H15B 109.1
C16 C15 H15B 109.1
H15A C15 H15B 107.8
C17 C16 C15 111.8(3)
C17 C16 H16A 109.3
C15 C16 H16A 109.3
C17 C16 H16B 109.3
C15 C16 H16B 109.3
H16A C16 H16B 107.9
C16 C17 H17A 109.5
C16 C17 H17B 109.5
H17A C17 H17B 109.5
C16 C17 H17C 109.5
H17A C17 H17C 109.5
H17B C17 H17C 109.5
N8 C18 C19 119.7(3)
N8 C18 H18 120.1
C19 C18 H18 120.1
C20 C19 C24 118.3(3)
C20 C19 C18 122.8(3)
C24 C19 C18 118.9(3)
O2 C20 C21 117.4(3)
O2 C20 C19 122.4(3)
C21 C20 C19 120.2(4)
C22 C21 C20 120.2(4)
C22 C21 H21 119.9
C20 C21 H21 119.9
C21 C22 C23 119.8(4)
C21 C22 H22 120.1
C23 C22 H22 120.1
C24 C23 C22 120.6(4)
C24 C23 Br2 120.0(3)
C22 C23 Br2 119.4(3)
C23 C24 C19 120.9(4)
C23 C24 H24 119.6
C19 C24 H24 119.6

loop_
_geom_bond_atom_site_label_1
_geom_bond_atom_site_label_2
_geom_bond_distance
Br1 C11 1.902(4)
S1 C1 1.673(4)
O1 C8 1.348(5)
O1 H1 0.8200
N1 C1 1.334(5)
N1 N2 1.377(4)
N1 H1A 0.8600
N2 C2 1.304(5)
N3 C2 1.375(5)
N3 C1 1.385(5)
N3 N4 1.390(4)
N4 C6 1.274(5)
C2 C3 1.479(5)
C3 C4 1.524(5)
C3 H3A 0.9700
C3 H3B 0.9700
C4 C5 1.512(6)
C4 H4A 0.9700
C4 H4B 0.9700
C5 H5A 0.9600
C5 H5B 0.9600
C5 H5C 0.9600
C6 C7 1.442(5)
C6 H6 0.9300
C7 C12 1.394(5)
C7 C8 1.404(5)
C8 C9 1.381(5)
C9 C10 1.378(6)
C9 H9 0.9300
C10 C11 1.380(6)
C10 H10 0.9300
C11 C12 1.366(5)
C12 H12 0.9300
Br2 C23 1.900(4)
S2 C13 1.675(4)
O2 C20 1.351(4)
O2 H2 0.8200
N6 C14 1.297(5)
N6 N5 1.371(4)
N5 C13 1.330(5)
N5 H5 0.8600
N7 C13 1.381(5)
N7 N8 1.384(4)
N7 C14 1.391(5)
N8 C18 1.274(4)
C14 C15 1.470(5)
C15 C16 1.527(5)
C15 H15A 0.9700
C15 H15B 0.9700
C16 C17 1.500(6)
C16 H16A 0.9700
C16 H16B 0.9700
C17 H17A 0.9600
C17 H17B 0.9600
C17 H17C 0.9600
C18 C19 1.450(5)
C18 H18 0.9300
C19 C20 1.395(5)
C19 C24 1.398(5)
C20 C21 1.392(5)
C21 C22 1.374(6)
C21 H21 0.9300
C22 C23 1.383(6)
C22 H22 0.9300
C23 C24 1.363(5)
C24 H24 0.9300

loop_
_geom_hbond_atom_site_label_D
_geom_hbond_atom_site_label_H
_geom_hbond_atom_site_label_A
_geom_hbond_site_symmetry_A
_geom_hbond_distance_DH
_geom_hbond_distance_HA
_geom_hbond_distance_DA
_geom_hbond_angle_DHA
_geom_hbond_publ_flag
O1 H1 N4 . 0.82 1.93 2.644(4) 144.9 y
O2 H2 N8 . 0.82 1.90 2.612(4) 143.8 y
N1 H1A S1 2_665 0.86 2.46 3.300(4) 164.1 y
N5 H5 S2 2_565 0.86 2.41 3.252(4) 165.3 y

loop_
_geom_torsion_atom_site_label_1
_geom_torsion_atom_site_label_2
_geom_torsion_atom_site_label_3
_geom_torsion_atom_site_label_4
_geom_torsion
C1 N1 N2 C2 -0.8(5)
C2 N3 N4 C6 -178.9(4)
C1 N3 N4 C6 0.5(6)
N2 N1 C1 N3 0.2(5)
N2 N1 C1 S1 -179.6(3)
C2 N3 C1 N1 0.5(4)
N4 N3 C1 N1 -178.9(4)
C2 N3 C1 S1 -179.8(3)
N4 N3 C1 S1 0.8(7)
N1 N2 C2 N3 1.1(5)
N1 N2 C2 C3 -177.7(4)
C1 N3 C2 N2 -1.0(5)
N4 N3 C2 N2 178.5(3)
C1 N3 C2 C3 177.8(4)
N4 N3 C2 C3 -2.7(6)
N2 C2 C3 C4 -5.9(6)
N3 C2 C3 C4 175.5(4)
C2 C3 C4 C5 179.0(4)
N3 N4 C6 C7 179.1(4)
N4 C6 C7 C12 177.3(4)
N4 C6 C7 C8 -3.0(7)
C12 C7 C8 O1 179.8(4)
C6 C7 C8 O1 0.0(7)
C12 C7 C8 C9 0.3(6)
C6 C7 C8 C9 -179.5(4)
O1 C8 C9 C10 179.6(4)
C7 C8 C9 C10 -0.9(7)
C8 C9 C10 C11 0.3(7)
C9 C10 C11 C12 1.0(7)
C9 C10 C11 Br1 -177.8(4)
C10 C11 C12 C7 -1.6(7)
Br1 C11 C12 C7 177.1(3)
C8 C7 C12 C11 1.0(6)
C6 C7 C12 C11 -179.3(4)
C14 N6 N5 C13 -0.2(5)
C13 N7 N8 C18 6.2(6)
C14 N7 N8 C18 -176.1(4)
N6 N5 C13 N7 0.2(5)
N6 N5 C13 S2 -178.1(3)
N8 N7 C13 N5 177.7(4)
C14 N7 C13 N5 -0.1(4)
N8 N7 C13 S2 -4.1(7)
C14 N7 C13 S2 178.1(3)
N5 N6 C14 N7 0.0(5)
N5 N6 C14 C15 179.8(4)
C13 N7 C14 N6 0.1(5)
N8 N7 C14 N6 -178.2(3)
C13 N7 C14 C15 -179.7(4)
N8 N7 C14 C15 2.1(6)
N6 C14 C15 C16 2.6(6)
N7 C14 C15 C16 -177.8(4)
C14 C15 C16 C17 -178.8(4)
N7 N8 C18 C19 -178.2(3)
N8 C18 C19 C20 1.4(6)
N8 C18 C19 C24 -179.0(4)
C24 C19 C20 O2 -179.4(4)
C18 C19 C20 O2 0.3(6)
C24 C19 C20 C21 0.7(6)
C18 C19 C20 C21 -179.7(4)
O2 C20 C21 C22 179.6(4)
C19 C20 C21 C22 -0.4(7)
C20 C21 C22 C23 0.2(7)
C21 C22 C23 C24 -0.3(7)
C21 C22 C23 Br2 -179.6(3)
C22 C23 C24 C19 0.6(7)
Br2 C23 C24 C19 179.9(3)
C20 C19 C24 C23 -0.8(6)
C18 C19 C24 C23 179.5(4)

loop_
_cod_related_entry_id
_cod_related_entry_database
_cod_related_entry_code
1 ChemSpider 20530987
